data_1556496
loop_
_publ_author_name
'Sindlinger, C.P.'
'Lawrence, S.R.'
'Cordes, D.B.'
'Slawin, A.M.Z.'
'Stasch, A.'

_publ_section_title
;
 Methanediide Formation via Hydrogen Elimination in Magnesium versus
 Aluminium Hydride Complexes of a Sterically Demanding
 Bis(iminophosphoranyl)methanediide
;
_journal_name_full Inorganics
_journal_page_first 29
_journal_paper_doi 10.3390/inorganics5020029
_journal_volume 5
_journal_year 2017
_chemical_formula_sum 'C49 H57 Al N2 P2'
_chemical_formula_weight 762.88
_space_group_crystal_system monoclinic
_space_group_IT_number 14
_space_group_name_Hall '-P 2ybc'
_space_group_name_H-M_alt 'P 1 21/c 1'
_atom_sites_solution_hydrogens mixed
_cell_angle_alpha 90
_cell_angle_beta 99.58(3)
_cell_angle_gamma 90
_cell_formula_units_Z 4
_cell_length_a 13.149(3)
_cell_length_b 18.972(4)
_cell_length_c 17.427(4)
_cell_measurement_reflns_used 76352
_cell_measurement_temperature 100(2)
_cell_measurement_theta_max 28.604
_cell_measurement_theta_min 1.571
_cell_volume 4286.8(17)
_computing_structure_refinement 'SHELXL-2014/7 (Sheldrick, 2014)'
_diffrn_ambient_temperature 100(2)
_diffrn_measured_fraction_theta_full 0.991
_diffrn_measured_fraction_theta_max 0.979
_diffrn_measurement_device_type 'ADSC quantum 210r'
_diffrn_measurement_method '\f scan'
_diffrn_radiation_monochromator 'Silicon Double Crystal'
_diffrn_radiation_source 'Australian Synchrotron'
_diffrn_radiation_type synchrotron
_diffrn_radiation_wavelength 0.71073
_diffrn_reflns_av_R_equivalents 0.0395
_diffrn_reflns_av_unetI/netI 0.0214
_diffrn_reflns_Laue_measured_fraction_full 0.991
_diffrn_reflns_Laue_measured_fraction_max 0.979
_diffrn_reflns_limit_h_max 17
_diffrn_reflns_limit_h_min -17
_diffrn_reflns_limit_k_max 25
_diffrn_reflns_limit_k_min -25
_diffrn_reflns_limit_l_max 22
_diffrn_reflns_limit_l_min -22
_diffrn_reflns_number 75030
_diffrn_reflns_point_group_measured_fraction_full 0.991
_diffrn_reflns_point_group_measured_fraction_max 0.979
_diffrn_reflns_theta_full 25.242
_diffrn_reflns_theta_max 28.604
_diffrn_reflns_theta_min 1.571
_exptl_absorpt_coefficient_mu 0.157
_exptl_absorpt_correction_T_max 0.996
_exptl_absorpt_correction_T_min 0.991
_exptl_absorpt_correction_type multi-scan
_exptl_absorpt_process_details 'XDS (Kabsch, 1993)'
_exptl_crystal_colour colourless
_exptl_crystal_density_diffrn 1.182
_exptl_crystal_description block
_exptl_crystal_F_000 1632
_exptl_crystal_size_max 0.050
_exptl_crystal_size_mid 0.040
_exptl_crystal_size_min 0.030
_refine_diff_density_max 0.366
_refine_diff_density_min -0.395
_refine_diff_density_rms 0.055
_refine_ls_extinction_coef .
_refine_ls_extinction_method none
_refine_ls_goodness_of_fit_ref 1.048
_refine_ls_hydrogen_treatment mixed
_refine_ls_matrix_type full
_refine_ls_number_parameters 501
_refine_ls_number_reflns 10752
_refine_ls_number_restraints 0
_refine_ls_restrained_S_all 1.048
_refine_ls_R_factor_all 0.0408
_refine_ls_R_factor_gt 0.0384
_refine_ls_shift/su_max 0.001
_refine_ls_shift/su_mean 0.000
_refine_ls_structure_factor_coef Fsqd
_refine_ls_weighting_details 'w=1/[\s^2^(Fo^2^)+(0.0485P)^2^+2.3692P] where P=(Fo^2^+2Fc^2^)/3'
_refine_ls_weighting_scheme calc
_refine_ls_wR_factor_gt 0.0994
_refine_ls_wR_factor_ref 0.1021
_reflns_Friedel_coverage 0.000
_reflns_Friedel_fraction_full .
_reflns_Friedel_fraction_max .
_reflns_number_gt 10060
_reflns_number_total 10752
_reflns_threshold_expression 'I > 2\s(I)'
_cod_data_source_file cmpd3.cif
_cod_data_source_block compound_3
_cod_original_cell_volume 4286.8(15)
_cod_original_sg_symbol_H-M 'P 21/c'
_cod_database_code 1556496
_shelx_space_group_comment
;
The symmetry employed for this shelxl refinement is uniquely defined
by the following loop, which should always be used as a source of
symmetry information in preference to the above space-group names.
They are only intended as comments.
;
_shelx_estimated_absorpt_t_min 0.992
_shelx_estimated_absorpt_t_max 0.995

loop_
_space_group_symop_operation_xyz
'x, y, z'
'-x, y+1/2, -z+1/2'
'-x, -y, -z'
'x, -y-1/2, z-1/2'

loop_
_atom_site_label
_atom_site_type_symbol
_atom_site_fract_x
_atom_site_fract_y
_atom_site_fract_z
_atom_site_U_iso_or_equiv
_atom_site_adp_type
_atom_site_occupancy
_atom_site_site_symmetry_order
_atom_site_calc_flag
_atom_site_refinement_flags_posn
_atom_site_refinement_flags_adp
_atom_site_refinement_flags_occupancy
_atom_site_disorder_assembly
_atom_site_disorder_group
P1 P 0.33818(2) 0.68396(2) 0.57092(2) 0.01356(7) Uani 1 1 d . . . . .
Al1 Al 0.31766(3) 0.77946(2) 0.70991(2) 0.01623(8) Uani 1 1 d . . . . .
N1 N 0.38501(7) 0.70747(5) 0.66021(5) 0.01490(18) Uani 1 1 d . . . . .
C1 C 0.27448(9) 0.75149(6) 0.51814(6) 0.0159(2) Uani 1 1 d . . . . .
H1C H 0.2917 0.7605 0.4682 0.019 Uiso 1 1 calc R U . . .
P2 P 0.18309(2) 0.80379(2) 0.54742(2) 0.01295(7) Uani 1 1 d . . . . .
N2 N 0.19191(7) 0.79984(5) 0.64246(5) 0.01409(17) Uani 1 1 d . . . . .
C2 C 0.25369(9) 0.60775(6) 0.57013(7) 0.0186(2) Uani 1 1 d . . . . .
C3 C 0.22232(10) 0.57999(7) 0.63591(8) 0.0257(3) Uani 1 1 d . . . . .
H3 H 0.2450 0.6010 0.6853 0.031 Uiso 1 1 calc R U . . .
C4 C 0.15750(11) 0.52121(8) 0.62987(10) 0.0352(3) Uani 1 1 d . . . . .
H4 H 0.1362 0.5024 0.6752 0.042 Uiso 1 1 calc R U . . .
C5 C 0.12420(12) 0.49026(8) 0.55845(11) 0.0377(4) Uani 1 1 d . . . . .
H5 H 0.0803 0.4502 0.5546 0.045 Uiso 1 1 calc R U . . .
C6 C 0.15492(12) 0.51775(8) 0.49233(11) 0.0366(3) Uani 1 1 d . . . . .
H6 H 0.1322 0.4965 0.4431 0.044 Uiso 1 1 calc R U . . .
C7 C 0.21865(11) 0.57622(7) 0.49790(8) 0.0275(3) Uani 1 1 d . . . . .
H7 H 0.2388 0.5952 0.4523 0.033 Uiso 1 1 calc R U . . .
C8 C 0.43616(9) 0.64913(6) 0.51966(7) 0.0174(2) Uani 1 1 d . . . . .
C9 C 0.50729(10) 0.60045(6) 0.55801(7) 0.0218(2) Uani 1 1 d . . . . .
H9 H 0.5046 0.5876 0.6103 0.026 Uiso 1 1 calc R U . . .
C10 C 0.58161(10) 0.57092(7) 0.51985(8) 0.0279(3) Uani 1 1 d . . . . .
H10 H 0.6304 0.5387 0.5465 0.033 Uiso 1 1 calc R U . . .
C11 C 0.58482(11) 0.58836(8) 0.44296(8) 0.0315(3) Uani 1 1 d . . . . .
H11 H 0.6363 0.5685 0.4172 0.038 Uiso 1 1 calc R U . . .
C12 C 0.51271(11) 0.63484(8) 0.40375(8) 0.0302(3) Uani 1 1 d . . . . .
H12 H 0.5138 0.6459 0.3507 0.036 Uiso 1 1 calc R U . . .
C13 C 0.43867(10) 0.66537(7) 0.44198(7) 0.0231(2) Uani 1 1 d . . . . .
H13 H 0.3897 0.6974 0.4150 0.028 Uiso 1 1 calc R U . . .
C14 C 0.20654(9) 0.89098(6) 0.51047(6) 0.0166(2) Uani 1 1 d . . . . .
C15 C 0.30063(9) 0.92337(6) 0.54118(7) 0.0200(2) Uani 1 1 d . . . . .
H15 H 0.3478 0.9001 0.5802 0.024 Uiso 1 1 calc R U . . .
C16 C 0.32471(11) 0.98916(7) 0.51461(8) 0.0265(3) Uani 1 1 d . . . . .
H16 H 0.3880 1.0112 0.5360 0.032 Uiso 1 1 calc R U . . .
C17 C 0.25679(12) 1.02286(7) 0.45696(9) 0.0305(3) Uani 1 1 d . . . . .
H17 H 0.2734 1.0681 0.4392 0.037 Uiso 1 1 calc R U . . .
C18 C 0.16488(12) 0.99095(7) 0.42518(8) 0.0288(3) Uani 1 1 d . . . . .
H18 H 0.1189 1.0140 0.3852 0.035 Uiso 1 1 calc R U . . .
C19 C 0.13950(10) 0.92486(7) 0.45175(7) 0.0220(2) Uani 1 1 d . . . . .
H19 H 0.0764 0.9030 0.4297 0.026 Uiso 1 1 calc R U . . .
C20 C 0.05085(9) 0.78464(6) 0.50406(6) 0.0168(2) Uani 1 1 d . . . . .
C21 C 0.03075(10) 0.72442(7) 0.45842(7) 0.0220(2) Uani 1 1 d . . . . .
H21 H 0.0858 0.6945 0.4502 0.026 Uiso 1 1 calc R U . . .
C22 C -0.07012(11) 0.70803(8) 0.42485(8) 0.0285(3) Uani 1 1 d . . . . .
H22 H -0.0836 0.6665 0.3943 0.034 Uiso 1 1 calc R U . . .
C23 C -0.15078(10) 0.75160(8) 0.43557(8) 0.0304(3) Uani 1 1 d . . . . .
H23 H -0.2195 0.7397 0.4131 0.036 Uiso 1 1 calc R U . . .
C24 C -0.13126(10) 0.81268(8) 0.47910(8) 0.0272(3) Uani 1 1 d . . . . .
H24 H -0.1864 0.8435 0.4851 0.033 Uiso 1 1 calc R U . . .
C25 C -0.03118(9) 0.82901(7) 0.51403(7) 0.0205(2) Uani 1 1 d . . . . .
H25 H -0.0183 0.8704 0.5448 0.025 Uiso 1 1 calc R U . . .
C26 C 0.49055(9) 0.69702(6) 0.69776(6) 0.0161(2) Uani 1 1 d . . . . .
C27 C 0.51181(9) 0.65165(6) 0.76260(7) 0.0202(2) Uani 1 1 d . . . . .
C28 C 0.61430(10) 0.64124(7) 0.79773(8) 0.0275(3) Uani 1 1 d . . . . .
H28 H 0.6291 0.6102 0.8409 0.033 Uiso 1 1 calc R U . . .
C29 C 0.69424(10) 0.67510(8) 0.77099(9) 0.0304(3) Uani 1 1 d . . . . .
H29 H 0.7636 0.6662 0.7943 0.036 Uiso 1 1 calc R U . . .
C30 C 0.67249(10) 0.72211(7) 0.70990(8) 0.0270(3) Uani 1 1 d . . . . .
H30 H 0.7277 0.7466 0.6929 0.032 Uiso 1 1 calc R U . . .
C31 C 0.57180(9) 0.73456(6) 0.67256(7) 0.0190(2) Uani 1 1 d . . . . .
C32 C 0.42767(10) 0.61325(7) 0.79514(7) 0.0243(2) Uani 1 1 d . . . . .
H32 H 0.3601 0.6319 0.7680 0.029 Uiso 1 1 calc R U . . .
C33 C 0.43260(13) 0.62644(9) 0.88216(8) 0.0357(3) Uani 1 1 d . . . . .
H33A H 0.4948 0.6044 0.9110 0.054 Uiso 1 1 calc R U . . .
H33B H 0.3715 0.6061 0.8991 0.054 Uiso 1 1 calc R U . . .
H33C H 0.4347 0.6773 0.8922 0.054 Uiso 1 1 calc R U . . .
C34 C 0.43011(13) 0.53417(8) 0.77785(10) 0.0356(3) Uani 1 1 d . . . . .
H34A H 0.4221 0.5269 0.7215 0.053 Uiso 1 1 calc R U . . .
H34B H 0.3737 0.5107 0.7980 0.053 Uiso 1 1 calc R U . . .
H34C H 0.4962 0.5144 0.8030 0.053 Uiso 1 1 calc R U . . .
C35 C 0.55656(9) 0.78924(7) 0.60806(8) 0.0215(2) Uani 1 1 d . . . . .
H35 H 0.4832 0.7870 0.5814 0.026 Uiso 1 1 calc R U . . .
C36 C 0.57724(11) 0.86353(7) 0.64240(9) 0.0316(3) Uani 1 1 d . . . . .
H36A H 0.5329 0.8720 0.6814 0.047 Uiso 1 1 calc R U . . .
H36B H 0.5623 0.8986 0.6008 0.047 Uiso 1 1 calc R U . . .
H36C H 0.6497 0.8673 0.6669 0.047 Uiso 1 1 calc R U . . .
C37 C 0.62644(10) 0.77604(8) 0.54724(8) 0.0287(3) Uani 1 1 d . . . . .
H37A H 0.6986 0.7836 0.5710 0.043 Uiso 1 1 calc R U . . .
H37B H 0.6079 0.8087 0.5036 0.043 Uiso 1 1 calc R U . . .
H37C H 0.6175 0.7274 0.5283 0.043 Uiso 1 1 calc R U . . .
C38 C 0.10668(8) 0.82365(6) 0.67927(6) 0.0154(2) Uani 1 1 d . . . . .
C39 C 0.03144(9) 0.77478(6) 0.69445(7) 0.0179(2) Uani 1 1 d . . . . .
C40 C -0.05306(10) 0.79935(7) 0.72536(8) 0.0235(2) Uani 1 1 d . . . . .
H40 H -0.1046 0.7669 0.7349 0.028 Uiso 1 1 calc R U . . .
C41 C -0.06370(10) 0.86996(7) 0.74253(8) 0.0265(3) Uani 1 1 d . . . . .
H41 H -0.1238 0.8862 0.7608 0.032 Uiso 1 1 calc R U . . .
C42 C 0.01373(10) 0.91655(7) 0.73291(7) 0.0236(2) Uani 1 1 d . . . . .
H42 H 0.0082 0.9644 0.7476 0.028 Uiso 1 1 calc R U . . .
C43 C 0.10009(9) 0.89490(6) 0.70199(6) 0.0177(2) Uani 1 1 d . . . . .
C44 C 0.04124(9) 0.69615(6) 0.68242(7) 0.0204(2) Uani 1 1 d . . . . .
H44 H 0.0987 0.6882 0.6523 0.024 Uiso 1 1 calc R U . . .
C45 C 0.07020(11) 0.65999(7) 0.76200(8) 0.0285(3) Uani 1 1 d . . . . .
H45A H 0.1359 0.6790 0.7889 0.043 Uiso 1 1 calc R U . . .
H45B H 0.0769 0.6091 0.7545 0.043 Uiso 1 1 calc R U . . .
H45C H 0.0162 0.6688 0.7934 0.043 Uiso 1 1 calc R U . . .
C46 C -0.05664(11) 0.66273(8) 0.63706(8) 0.0290(3) Uani 1 1 d . . . . .
H46A H -0.1111 0.6630 0.6692 0.044 Uiso 1 1 calc R U . . .
H46B H -0.0421 0.6140 0.6236 0.044 Uiso 1 1 calc R U . . .
H46C H -0.0794 0.6897 0.5893 0.044 Uiso 1 1 calc R U . . .
C47 C 0.18373(9) 0.94903(6) 0.69693(7) 0.0196(2) Uani 1 1 d . . . . .
H47 H 0.2368 0.9263 0.6701 0.023 Uiso 1 1 calc R U . . .
C48 C 0.23720(11) 0.97158(8) 0.77832(8) 0.0297(3) Uani 1 1 d . . . . .
H48A H 0.1874 0.9957 0.8053 0.045 Uiso 1 1 calc R U . . .
H48B H 0.2943 1.0036 0.7735 0.045 Uiso 1 1 calc R U . . .
H48C H 0.2640 0.9298 0.8081 0.045 Uiso 1 1 calc R U . . .
C49 C 0.14172(11) 1.01361(7) 0.64868(8) 0.0250(3) Uani 1 1 d . . . . .
H49A H 0.1053 0.9981 0.5978 0.038 Uiso 1 1 calc R U . . .
H49B H 0.1991 1.0445 0.6415 0.038 Uiso 1 1 calc R U . . .
H49C H 0.0939 1.0394 0.6760 0.038 Uiso 1 1 calc R U . . .
H1 H 0.3859(13) 0.8436(9) 0.7195(10) 0.030 Uiso 1 1 d . U . . .
H2 H 0.2899(13) 0.7534(9) 0.7880(10) 0.030 Uiso 1 1 d . U . . .

loop_
_atom_site_aniso_label
_atom_site_aniso_U_11
_atom_site_aniso_U_22
_atom_site_aniso_U_33
_atom_site_aniso_U_23
_atom_site_aniso_U_13
_atom_site_aniso_U_12
P1 0.01301(13) 0.01248(13) 0.01566(13) -0.00006(9) 0.00374(10) 0.00001(9)
Al1 0.01481(16) 0.01798(17) 0.01547(16) -0.00168(12) 0.00131(12) 0.00207(12)
N1 0.0129(4) 0.0164(4) 0.0155(4) 0.0002(3) 0.0028(3) 0.0013(3)
C1 0.0173(5) 0.0161(5) 0.0152(5) 0.0016(4) 0.0052(4) 0.0016(4)
P2 0.01311(13) 0.01255(13) 0.01336(13) 0.00087(9) 0.00273(9) -0.00009(9)
N2 0.0130(4) 0.0156(4) 0.0140(4) 0.0007(3) 0.0034(3) 0.0006(3)
C2 0.0146(5) 0.0146(5) 0.0267(6) 0.0001(4) 0.0039(4) 0.0005(4)
C3 0.0227(6) 0.0226(6) 0.0324(7) 0.0059(5) 0.0068(5) -0.0030(5)
C4 0.0283(7) 0.0261(7) 0.0529(9) 0.0114(6) 0.0117(6) -0.0064(6)
C5 0.0254(7) 0.0190(6) 0.0682(11) -0.0003(6) 0.0067(7) -0.0067(5)
C6 0.0293(7) 0.0273(7) 0.0526(9) -0.0137(6) 0.0048(6) -0.0082(6)
C7 0.0268(6) 0.0241(6) 0.0317(7) -0.0079(5) 0.0055(5) -0.0060(5)
C8 0.0162(5) 0.0174(5) 0.0194(5) -0.0035(4) 0.0052(4) -0.0001(4)
C9 0.0223(6) 0.0198(5) 0.0237(6) -0.0013(4) 0.0053(4) 0.0040(5)
C10 0.0247(6) 0.0281(6) 0.0311(7) -0.0049(5) 0.0053(5) 0.0098(5)
C11 0.0257(6) 0.0401(8) 0.0308(7) -0.0098(6) 0.0104(5) 0.0082(6)
C12 0.0279(6) 0.0433(8) 0.0209(6) -0.0046(5) 0.0083(5) 0.0053(6)
C13 0.0210(6) 0.0292(6) 0.0195(5) -0.0018(5) 0.0046(4) 0.0040(5)
C14 0.0198(5) 0.0146(5) 0.0166(5) 0.0003(4) 0.0069(4) -0.0001(4)
C15 0.0207(5) 0.0193(5) 0.0213(5) -0.0011(4) 0.0068(4) -0.0026(4)
C16 0.0298(6) 0.0203(6) 0.0327(7) -0.0038(5) 0.0147(5) -0.0074(5)
C17 0.0417(8) 0.0168(5) 0.0380(7) 0.0052(5) 0.0214(6) -0.0010(5)
C18 0.0370(7) 0.0223(6) 0.0287(6) 0.0105(5) 0.0100(5) 0.0049(5)
C19 0.0258(6) 0.0198(5) 0.0209(5) 0.0050(4) 0.0050(4) 0.0019(5)
C20 0.0159(5) 0.0189(5) 0.0152(5) 0.0020(4) 0.0018(4) -0.0014(4)
C21 0.0241(6) 0.0212(6) 0.0197(5) 0.0001(4) 0.0006(4) -0.0016(5)
C22 0.0308(7) 0.0283(6) 0.0234(6) -0.0004(5) -0.0046(5) -0.0088(5)
C23 0.0202(6) 0.0400(8) 0.0280(6) 0.0079(6) -0.0050(5) -0.0080(5)
C24 0.0162(5) 0.0362(7) 0.0284(6) 0.0074(5) 0.0018(5) 0.0010(5)
C25 0.0171(5) 0.0239(6) 0.0204(5) 0.0021(4) 0.0028(4) 0.0012(4)
C26 0.0144(5) 0.0169(5) 0.0171(5) -0.0004(4) 0.0021(4) 0.0028(4)
C27 0.0218(6) 0.0198(5) 0.0190(5) 0.0016(4) 0.0034(4) 0.0039(4)
C28 0.0262(6) 0.0301(7) 0.0242(6) 0.0054(5) -0.0013(5) 0.0084(5)
C29 0.0188(6) 0.0368(7) 0.0325(7) 0.0017(6) -0.0047(5) 0.0049(5)
C30 0.0162(5) 0.0301(7) 0.0332(7) 0.0019(5) 0.0001(5) -0.0019(5)
C31 0.0158(5) 0.0192(5) 0.0218(5) 0.0000(4) 0.0027(4) -0.0001(4)
C32 0.0283(6) 0.0227(6) 0.0229(6) 0.0074(5) 0.0074(5) 0.0045(5)
C33 0.0435(8) 0.0413(8) 0.0244(7) 0.0089(6) 0.0116(6) 0.0105(7)
C34 0.0416(8) 0.0231(6) 0.0430(8) 0.0070(6) 0.0098(7) 0.0021(6)
C35 0.0164(5) 0.0210(5) 0.0275(6) 0.0047(4) 0.0049(4) -0.0027(4)
C36 0.0298(7) 0.0219(6) 0.0454(8) 0.0018(6) 0.0130(6) -0.0055(5)
C37 0.0231(6) 0.0329(7) 0.0315(7) 0.0027(5) 0.0082(5) -0.0051(5)
C38 0.0139(5) 0.0185(5) 0.0141(5) 0.0021(4) 0.0033(4) 0.0019(4)
C39 0.0166(5) 0.0209(5) 0.0166(5) 0.0024(4) 0.0041(4) -0.0003(4)
C40 0.0186(5) 0.0283(6) 0.0255(6) 0.0035(5) 0.0090(5) -0.0008(5)
C41 0.0220(6) 0.0308(7) 0.0300(6) 0.0035(5) 0.0139(5) 0.0063(5)
C42 0.0258(6) 0.0223(6) 0.0246(6) 0.0010(5) 0.0099(5) 0.0060(5)
C43 0.0194(5) 0.0187(5) 0.0156(5) 0.0013(4) 0.0047(4) 0.0022(4)
C44 0.0202(5) 0.0191(5) 0.0227(6) 0.0027(4) 0.0061(4) -0.0023(4)
C45 0.0329(7) 0.0245(6) 0.0282(6) 0.0074(5) 0.0050(5) -0.0008(5)
C46 0.0284(6) 0.0276(6) 0.0308(7) -0.0003(5) 0.0043(5) -0.0087(5)
C47 0.0214(5) 0.0172(5) 0.0208(5) -0.0021(4) 0.0055(4) 0.0001(4)
C48 0.0330(7) 0.0312(7) 0.0243(6) -0.0064(5) 0.0024(5) -0.0029(6)
C49 0.0288(6) 0.0182(5) 0.0294(6) 0.0008(5) 0.0085(5) 0.0017(5)

loop_
_atom_type_symbol
_atom_type_description
_atom_type_scat_dispersion_real
_atom_type_scat_dispersion_imag
_atom_type_scat_source
C C 0.0033 0.0016 'International Tables Vol C Tables 4.2.6.8 and 6.1.1.4'
H H 0.0000 0.0000 'International Tables Vol C Tables 4.2.6.8 and 6.1.1.4'
N N 0.0061 0.0033 'International Tables Vol C Tables 4.2.6.8 and 6.1.1.4'
Al Al 0.0645 0.0514 'International Tables Vol C Tables 4.2.6.8 and 6.1.1.4'
P P 0.1023 0.0942 'International Tables Vol C Tables 4.2.6.8 and 6.1.1.4'

loop_
_geom_angle_atom_site_label_1
_geom_angle_atom_site_label_2
_geom_angle_atom_site_label_3
_geom_angle
_geom_angle_site_symmetry_1
_geom_angle_site_symmetry_3
N1 P1 C1 112.31(5) . .
N1 P1 C8 112.49(5) . .
C1 P1 C8 109.43(6) . .
N1 P1 C2 110.84(6) . .
C1 P1 C2 110.27(6) . .
C8 P1 C2 100.94(5) . .
N2 Al1 N1 106.61(4) . .
N2 Al1 H1 110.2(7) . .
N1 Al1 H1 108.4(7) . .
N2 Al1 H2 107.5(7) . .
N1 Al1 H2 111.4(7) . .
H1 Al1 H2 112.6(9) . .
C26 N1 P1 125.00(8) . .
C26 N1 Al1 112.02(7) . .
P1 N1 Al1 119.73(6) . .
P2 C1 P1 125.60(7) . .
P2 C1 H1C 117.2 . .
P1 C1 H1C 117.2 . .
N2 P2 C1 109.94(6) . .
N2 P2 C20 108.24(6) . .
C1 P2 C20 115.74(6) . .
N2 P2 C14 114.24(5) . .
C1 P2 C14 104.73(5) . .
C20 P2 C14 103.99(5) . .
C38 N2 P2 120.05(8) . .
C38 N2 Al1 116.45(7) . .
P2 N2 Al1 122.72(6) . .
C3 C2 C7 118.86(12) . .
C3 C2 P1 124.10(10) . .
C7 C2 P1 117.05(10) . .
C2 C3 C4 120.20(14) . .
C2 C3 H3 119.9 . .
C4 C3 H3 119.9 . .
C5 C4 C3 120.38(14) . .
C5 C4 H4 119.8 . .
C3 C4 H4 119.8 . .
C4 C5 C6 119.84(13) . .
C4 C5 H5 120.1 . .
C6 C5 H5 120.1 . .
C7 C6 C5 120.04(15) . .
C7 C6 H6 120.0 . .
C5 C6 H6 120.0 . .
C6 C7 C2 120.68(14) . .
C6 C7 H7 119.7 . .
C2 C7 H7 119.7 . .
C13 C8 C9 119.12(11) . .
C13 C8 P1 122.16(9) . .
C9 C8 P1 118.57(9) . .
C10 C9 C8 120.29(12) . .
C10 C9 H9 119.9 . .
C8 C9 H9 119.9 . .
C11 C10 C9 120.21(13) . .
C11 C10 H10 119.9 . .
C9 C10 H10 119.9 . .
C10 C11 C12 119.91(12) . .
C10 C11 H11 120.0 . .
C12 C11 H11 120.0 . .
C11 C12 C13 120.19(13) . .
C11 C12 H12 119.9 . .
C13 C12 H12 119.9 . .
C12 C13 C8 120.23(12) . .
C12 C13 H13 119.9 . .
C8 C13 H13 119.9 . .
C19 C14 C15 119.20(11) . .
C19 C14 P2 123.78(9) . .
C15 C14 P2 116.94(9) . .
C16 C15 C14 120.15(12) . .
C16 C15 H15 119.9 . .
C14 C15 H15 119.9 . .
C17 C16 C15 120.17(13) . .
C17 C16 H16 119.9 . .
C15 C16 H16 119.9 . .
C18 C17 C16 120.25(12) . .
C18 C17 H17 119.9 . .
C16 C17 H17 119.9 . .
C17 C18 C19 120.11(13) . .
C17 C18 H18 119.9 . .
C19 C18 H18 119.9 . .
C14 C19 C18 120.10(12) . .
C14 C19 H19 119.9 . .
C18 C19 H19 119.9 . .
C21 C20 C25 119.13(11) . .
C21 C20 P2 118.70(9) . .
C25 C20 P2 122.16(9) . .
C20 C21 C22 120.02(12) . .
C20 C21 H21 120.0 . .
C22 C21 H21 120.0 . .
C23 C22 C21 120.55(13) . .
C23 C22 H22 119.7 . .
C21 C22 H22 119.7 . .
C22 C23 C24 119.87(12) . .
C22 C23 H23 120.1 . .
C24 C23 H23 120.1 . .
C23 C24 C25 120.12(13) . .
C23 C24 H24 119.9 . .
C25 C24 H24 119.9 . .
C24 C25 C20 120.26(12) . .
C24 C25 H25 119.9 . .
C20 C25 H25 119.9 . .
C27 C26 C31 119.80(11) . .
C27 C26 N1 119.56(10) . .
C31 C26 N1 120.57(10) . .
C28 C27 C26 119.00(12) . .
C28 C27 C32 118.68(11) . .
C26 C27 C32 122.32(11) . .
C29 C28 C27 121.35(12) . .
C29 C28 H28 119.3 . .
C27 C28 H28 119.3 . .
C28 C29 C30 119.33(12) . .
C28 C29 H29 120.3 . .
C30 C29 H29 120.3 . .
C29 C30 C31 121.83(13) . .
C29 C30 H30 119.1 . .
C31 C30 H30 119.1 . .
C30 C31 C26 118.53(11) . .
C30 C31 C35 117.34(11) . .
C26 C31 C35 124.12(10) . .
C27 C32 C33 112.37(12) . .
C27 C32 C34 110.96(11) . .
C33 C32 C34 110.91(12) . .
C27 C32 H32 107.4 . .
C33 C32 H32 107.4 . .
C34 C32 H32 107.4 . .
C32 C33 H33A 109.5 . .
C32 C33 H33B 109.5 . .
H33A C33 H33B 109.5 . .
C32 C33 H33C 109.5 . .
H33A C33 H33C 109.5 . .
H33B C33 H33C 109.5 . .
C32 C34 H34A 109.5 . .
C32 C34 H34B 109.5 . .
H34A C34 H34B 109.5 . .
C32 C34 H34C 109.5 . .
H34A C34 H34C 109.5 . .
H34B C34 H34C 109.5 . .
C31 C35 C37 112.31(11) . .
C31 C35 C36 110.19(11) . .
C37 C35 C36 109.32(11) . .
C31 C35 H35 108.3 . .
C37 C35 H35 108.3 . .
C36 C35 H35 108.3 . .
C35 C36 H36A 109.5 . .
C35 C36 H36B 109.5 . .
H36A C36 H36B 109.5 . .
C35 C36 H36C 109.5 . .
H36A C36 H36C 109.5 . .
H36B C36 H36C 109.5 . .
C35 C37 H37A 109.5 . .
C35 C37 H37B 109.5 . .
H37A C37 H37B 109.5 . .
C35 C37 H37C 109.5 . .
H37A C37 H37C 109.5 . .
H37B C37 H37C 109.5 . .
C39 C38 C43 119.81(10) . .
C39 C38 N2 119.62(10) . .
C43 C38 N2 120.55(10) . .
C40 C39 C38 118.77(11) . .
C40 C39 C44 118.34(11) . .
C38 C39 C44 122.82(10) . .
C41 C40 C39 121.53(12) . .
C41 C40 H40 119.2 . .
C39 C40 H40 119.2 . .
C42 C41 C40 119.37(11) . .
C42 C41 H41 120.3 . .
C40 C41 H41 120.3 . .
C41 C42 C43 121.47(12) . .
C41 C42 H42 119.3 . .
C43 C42 H42 119.3 . .
C42 C43 C38 118.70(11) . .
C42 C43 C47 117.82(11) . .
C38 C43 C47 123.45(10) . .
C39 C44 C46 113.30(11) . .
C39 C44 C45 109.18(10) . .
C46 C44 C45 109.98(11) . .
C39 C44 H44 108.1 . .
C46 C44 H44 108.1 . .
C45 C44 H44 108.1 . .
C44 C45 H45A 109.5 . .
C44 C45 H45B 109.5 . .
H45A C45 H45B 109.5 . .
C44 C45 H45C 109.5 . .
H45A C45 H45C 109.5 . .
H45B C45 H45C 109.5 . .
C44 C46 H46A 109.5 . .
C44 C46 H46B 109.5 . .
H46A C46 H46B 109.5 . .
C44 C46 H46C 109.5 . .
H46A C46 H46C 109.5 . .
H46B C46 H46C 109.5 . .
C43 C47 C48 111.08(10) . .
C43 C47 C49 111.93(10) . .
C48 C47 C49 110.56(11) . .
C43 C47 H47 107.7 . .
C48 C47 H47 107.7 . .
C49 C47 H47 107.7 . .
C47 C48 H48A 109.5 . .
C47 C48 H48B 109.5 . .
H48A C48 H48B 109.5 . .
C47 C48 H48C 109.5 . .
H48A C48 H48C 109.5 . .
H48B C48 H48C 109.5 . .
C47 C49 H49A 109.5 . .
C47 C49 H49B 109.5 . .
H49A C49 H49B 109.5 . .
C47 C49 H49C 109.5 . .
H49A C49 H49C 109.5 . .
H49B C49 H49C 109.5 . .

loop_
_geom_bond_atom_site_label_1
_geom_bond_atom_site_label_2
_geom_bond_distance
_geom_bond_site_symmetry_2
P1 N1 1.6372(11) .
P1 C1 1.7125(12) .
P1 C8 1.8103(12) .
P1 C2 1.8220(12) .
Al1 N2 1.9022(12) .
Al1 N1 1.9118(11) .
Al1 H1 1.505(18) .
Al1 H2 1.547(17) .
N1 C26 1.4460(14) .
C1 P2 1.7009(12) .
C1 H1C 0.9500 .
P2 N2 1.6426(10) .
P2 C20 1.8137(13) .
P2 C14 1.8200(12) .
N2 C38 1.4528(14) .
C2 C3 1.3853(17) .
C2 C7 1.4006(18) .
C3 C4 1.3969(19) .
C3 H3 0.9500 .
C4 C5 1.380(3) .
C4 H4 0.9500 .
C5 C6 1.385(3) .
C5 H5 0.9500 .
C6 C7 1.3838(19) .
C6 H6 0.9500 .
C7 H7 0.9500 .
C8 C13 1.3942(16) .
C8 C9 1.4022(17) .
C9 C10 1.3884(17) .
C9 H9 0.9500 .
C10 C11 1.388(2) .
C10 H10 0.9500 .
C11 C12 1.388(2) .
C11 H11 0.9500 .
C12 C13 1.3938(17) .
C12 H12 0.9500 .
C13 H13 0.9500 .
C14 C19 1.3918(17) .
C14 C15 1.4050(17) .
C15 C16 1.3860(17) .
C15 H15 0.9500 .
C16 C17 1.385(2) .
C16 H16 0.9500 .
C17 C18 1.382(2) .
C17 H17 0.9500 .
C18 C19 1.3961(17) .
C18 H18 0.9500 .
C19 H19 0.9500 .
C20 C21 1.3919(17) .
C20 C25 1.4017(16) .
C21 C22 1.3929(18) .
C21 H21 0.9500 .
C22 C23 1.382(2) .
C22 H22 0.9500 .
C23 C24 1.385(2) .
C23 H23 0.9500 .
C24 C25 1.3898(17) .
C24 H24 0.9500 .
C25 H25 0.9500 .
C26 C27 1.4111(16) .
C26 C31 1.4133(16) .
C27 C28 1.3983(18) .
C27 C32 1.5116(18) .
C28 C29 1.377(2) .
C28 H28 0.9500 .
C29 C30 1.382(2) .
C29 H29 0.9500 .
C30 C31 1.3948(17) .
C30 H30 0.9500 .
C31 C35 1.5181(17) .
C32 C33 1.5276(19) .
C32 C34 1.532(2) .
C32 H32 1.0000 .
C33 H33A 0.9800 .
C33 H33B 0.9800 .
C33 H33C 0.9800 .
C34 H34A 0.9800 .
C34 H34B 0.9800 .
C34 H34C 0.9800 .
C35 C37 1.5344(18) .
C35 C36 1.5377(19) .
C35 H35 1.0000 .
C36 H36A 0.9800 .
C36 H36B 0.9800 .
C36 H36C 0.9800 .
C37 H37A 0.9800 .
C37 H37B 0.9800 .
C37 H37C 0.9800 .
C38 C39 1.4127(16) .
C38 C43 1.4151(16) .
C39 C40 1.3932(17) .
C39 C44 1.5150(17) .
C40 C41 1.3847(19) .
C40 H40 0.9500 .
C41 C42 1.3795(19) .
C41 H41 0.9500 .
C42 C43 1.3973(16) .
C42 H42 0.9500 .
C43 C47 1.5179(16) .
C44 C46 1.5312(18) .
C44 C45 1.5374(18) .
C44 H44 1.0000 .
C45 H45A 0.9800 .
C45 H45B 0.9800 .
C45 H45C 0.9800 .
C46 H46A 0.9800 .
C46 H46B 0.9800 .
C46 H46C 0.9800 .
C47 C48 1.5354(18) .
C47 C49 1.5358(17) .
C47 H47 1.0000 .
C48 H48A 0.9800 .
C48 H48B 0.9800 .
C48 H48C 0.9800 .
C49 H49A 0.9800 .
C49 H49B 0.9800 .
C49 H49C 0.9800 .
